data_7244339
loop_
_publ_author_name
'Karmakar, Himadri'
'Anga, Srinivas'
'Panda, Tarun K.'
'Chandrasekhar, Vadapalli'

_publ_section_title
;
 Aluminium alkyl complexes supported by imino-phosphanamide ligand as
 precursors for catalytic guanylation reactions of carbodiimides
;
_journal_issue 8
_journal_name_full 'RSC Advances'
_journal_page_first 4501
_journal_page_last 4509
_journal_paper_doi 10.1039/D2RA00242F
_journal_volume 12
_journal_year 2022
_chemical_formula_moiety '2(C41 H52 Al N4 P), C3 H3'
_chemical_formula_sum 'C85 H107 Al2 N8 P2'
_chemical_formula_weight 1356.68
_space_group_crystal_system triclinic
_space_group_IT_number 2
_space_group_name_Hall '-P 1'
_space_group_name_H-M_alt 'P -1'
_atom_sites_solution_hydrogens geom
_atom_sites_solution_primary dual
_audit_creation_date 2021-11-17
_audit_creation_method
;
Olex2 1.5
(compiled 2021.08.20 svn.r13c46975 for OlexSys, GUI svn.r6394)
;
_audit_update_record
;
2021-11-24 deposited with the CCDC.	2022-01-17 downloaded from the CCDC.
;
_cell_angle_alpha 99.080(2)
_cell_angle_beta 91.255(2)
_cell_angle_gamma 100.416(2)
_cell_formula_units_Z 2
_cell_length_a 10.2350(2)
_cell_length_b 19.8700(3)
_cell_length_c 20.5541(4)
_cell_measurement_reflns_used 31142
_cell_measurement_temperature 250.00(10)
_cell_measurement_theta_max 27.7680
_cell_measurement_theta_min 2.7860
_cell_volume 4054.20(13)
_computing_cell_refinement 'CrysAlisPro 1.171.39.29d (Rigaku OD, 2017)'
_computing_data_collection 'CrysAlisPro 1.171.39.29d (Rigaku OD, 2017)'
_computing_data_reduction 'CrysAlisPro 1.171.39.29d (Rigaku OD, 2017)'
_computing_molecular_graphics 'Olex2 1.5 (Dolomanov et al., 2009)'
_computing_publication_material 'Olex2 1.5 (Dolomanov et al., 2009)'
_computing_structure_refinement 'SHELXL 2018/3 (Sheldrick, 2015)'
_computing_structure_solution 'SHELXT 2018/2 (Sheldrick, 2018)'
_diffrn_ambient_environment N~2~
_diffrn_ambient_temperature 250.00(10)
_diffrn_detector 'CCD plate'
_diffrn_measured_fraction_theta_full 0.998
_diffrn_measured_fraction_theta_max 0.880
_diffrn_measurement_details
;
List of Runs (angles in degrees, time in seconds):

  # Type    Start    End  Width  t~exp~   \w     \q     \k     \f   Frames
#--------------------------------------------------------------------------
  1  \w    -46.00 -21.00   0.50   32.37    --    7.20 -56.00 -34.00   50
  2  \w     -6.00  97.00   0.50   32.37    --    7.20  56.00 107.00  206
  3  \w     22.00  47.00   0.50   32.37    --   -7.60  56.00 107.00   50
  4  \w    -61.00 -36.00   0.50   32.37    --   -7.60 -56.00 -34.00   50
  5  \w    -82.00  97.00   0.50   32.37    --    7.20  19.00  60.00  358
  6  \w    -58.00 -32.00   0.50   32.37    --    7.20 -38.00-150.00   52
  7  \w     -6.00  20.00   0.50   32.37    --    7.20 -38.00-150.00   52
  8  \w    -61.00 -35.00   0.50   32.37    --    7.20 -82.00  90.00   52
  9  \w    -15.00  11.00   0.50   32.37    --    7.20 -82.00  90.00   52
 10  \w     -2.00  24.00   0.50   32.37    --    7.20  57.00  60.00   52
 11  \w    -82.00  38.00   0.50   32.37    --    7.20 -57.00-150.00  240
 12  \w    -48.00 -23.00   0.50   32.37    --    7.20  19.00   0.00   50
 13  \w     23.00  49.00   0.50   32.37    --    7.20  19.00   0.00   52
 14  \w    -60.00  36.00   0.50   32.37    --   -7.60 -82.00-180.00  192
 15  \w    -50.00 -22.00   0.50   32.37    --   -7.60 -82.00 -60.00   56
;
_diffrn_measurement_device 'four-circle diffractometer'
_diffrn_measurement_device_type 'XtaLAB AFC12 (RINC): Kappa single'
_diffrn_measurement_method '\w scans'
_diffrn_orient_matrix_type 'CrysAlisPro convention (1999,Acta A55,543-557)'
_diffrn_orient_matrix_UB_11 0.0566250000
_diffrn_orient_matrix_UB_12 0.0016245000
_diffrn_orient_matrix_UB_13 -0.0193858000
_diffrn_orient_matrix_UB_21 -0.0185689000
_diffrn_orient_matrix_UB_22 0.0277979000
_diffrn_orient_matrix_UB_23 -0.0135597000
_diffrn_orient_matrix_UB_31 0.0377786000
_diffrn_orient_matrix_UB_32 0.0240546000
_diffrn_orient_matrix_UB_33 0.0257857000
_diffrn_radiation_monochromator graphite
_diffrn_radiation_probe x-ray
_diffrn_radiation_type 'Mo K\a'
_diffrn_radiation_wavelength 0.71073
_diffrn_reflns_av_R_equivalents 0.0314
_diffrn_reflns_av_unetI/netI 0.0282
_diffrn_reflns_Laue_measured_fraction_full 0.998
_diffrn_reflns_Laue_measured_fraction_max 0.880
_diffrn_reflns_limit_h_max 12
_diffrn_reflns_limit_h_min -13
_diffrn_reflns_limit_k_max 26
_diffrn_reflns_limit_k_min -24
_diffrn_reflns_limit_l_max 27
_diffrn_reflns_limit_l_min -27
_diffrn_reflns_number 89802
_diffrn_reflns_point_group_measured_fraction_full 0.998
_diffrn_reflns_point_group_measured_fraction_max 0.880
_diffrn_reflns_theta_full 25.242
_diffrn_reflns_theta_max 29.080
_diffrn_reflns_theta_min 2.641
_diffrn_source 'fine-focus sealed X-ray tube'
_diffrn_source_type 'Enhance (Mo) X-ray Source'
_exptl_absorpt_coefficient_mu 0.122
_exptl_absorpt_correction_T_max 1.00000
_exptl_absorpt_correction_T_min 0.88174
_exptl_absorpt_correction_type multi-scan
_exptl_absorpt_process_details
;
CrysAlisPro 1.171.39.29d (Rigaku Oxford Diffraction, 2017)
Empirical absorption correction using spherical harmonics,
 implemented in SCALE3 ABSPACK scaling algorithm.
;
_exptl_crystal_colour colorless
_exptl_crystal_density_diffrn 1.111
_exptl_crystal_description block
_exptl_crystal_F_000 1458
_exptl_crystal_size_max 0.25
_exptl_crystal_size_mid 0.21
_exptl_crystal_size_min 0.18
_refine_diff_density_max 0.282
_refine_diff_density_min -0.230
_refine_diff_density_rms 0.038
_refine_ls_extinction_method none
_refine_ls_goodness_of_fit_ref 1.050
_refine_ls_hydrogen_treatment constr
_refine_ls_matrix_type full
_refine_ls_number_parameters 898
_refine_ls_number_reflns 19084
_refine_ls_number_restraints 0
_refine_ls_restrained_S_all 1.050
_refine_ls_R_factor_all 0.0579
_refine_ls_R_factor_gt 0.0424
_refine_ls_shift/su_max 0.002
_refine_ls_shift/su_mean 0.000
_refine_ls_structure_factor_coef Fsqd
_refine_ls_weighting_details 'w=1/[\s^2^(Fo^2^)+(0.0628P)^2^+0.7250P] where P=(Fo^2^+2Fc^2^)/3'
_refine_ls_weighting_scheme calc
_refine_ls_wR_factor_gt 0.1150
_refine_ls_wR_factor_ref 0.1224
_reflns_Friedel_coverage 0.000
_reflns_number_gt 14961
_reflns_number_total 19084
_reflns_threshold_expression 'I > 2\s(I)'
_cod_data_source_file d2ra00242f2.cif
_cod_data_source_block 2b
_cod_database_code 7244339
_shelx_shelxl_version_number 2018/3
_chemical_oxdiff_formula CHNPAl
_shelx_space_group_comment
;
The symmetry employed for this shelxl refinement is uniquely defined
by the following loop, which should always be used as a source of
symmetry information in preference to the above space-group names.
They are only intended as comments.
;
_olex2_refinement_description
;
1. Fixed Uiso
 At 1.2 times of:
  All C(H) groups
 At 1.5 times of:
  All C(H,H,H) groups
2.a Ternary CH refined with riding coordinates:
 C50(H50), C12(H12), C9(H9), C53(H53)
2.b Aromatic/amide H refined with riding coordinates:
 C37(H37), C31(H31), C29(H29), C78(H78), C41(H41), C38(H38), C46(H46),
 C48(H48), C85(H85), C47(H47), C63(H63), C84(H84), C20(H20), C40(H40), C83(H83),
  C61(H61), C17(H17), C82(H82), C70(H70), C39(H39), C6(H6), C16(H16), C7(H7),
 C22(H22), C5(H5), C72(H72), C58(H58), C57(H57), C79(H79), C81(H81), C80(H80)
2.c Idealised Me refined as rotating group:
 C1(H1A,H1B,H1C), C35(H35A,H35B,H35C), C51(H51A,H51B,H51C), C42(H42A,H42B,
 H42C), C2(H2A,H2B,H2C), C43(H43A,H43B,H43C), C33(H33A,H33B,H33C), C67(H67A,
 H67B,H67C), C52(H52A,H52B,H52C), C13(H13A,H13B,H13C), C26(H26A,H26B,H26C),
 C24(H24A,H24B,H24C), C34(H34A,H34B,H34C), C74(H74A,H74B,H74C), C65(H65A,H65B,
 H65C), C66(H66A,H66B,H66C), C76(H76A,H76B,H76C), C10(H10A,H10B,H10C), C11(H11A,
 H11B,H11C), C75(H75A,H75B,H75C), C55(H55A,H55B,H55C), C14(H14A,H14B,H14C),
 C54(H54A,H54B,H54C), C25(H25A,H25B,H25C)
;
_olex2_submission_special_instructions 'No special instructions were received'
_oxdiff_exptl_absorpt_empirical_details
;
Empirical correction (ABSPACK) includes:
- Absorption correction using spherical harmonics
- Frame scaling
;
_oxdiff_exptl_absorpt_empirical_full_max 1.343
_oxdiff_exptl_absorpt_empirical_full_min 0.738

loop_
_space_group_symop_operation_xyz
'x, y, z'
'-x, -y, -z'

loop_
_atom_site_label
_atom_site_type_symbol
_atom_site_fract_x
_atom_site_fract_y
_atom_site_fract_z
_atom_site_U_iso_or_equiv
_atom_site_adp_type
_atom_site_occupancy
_atom_site_site_symmetry_order
_atom_site_calc_flag
_atom_site_refinement_flags_posn
_atom_site_refinement_flags_adp
_atom_site_refinement_flags_occupancy
_atom_site_disorder_assembly
_atom_site_disorder_group
P1 P 0.59729(3) 0.24736(2) 0.36289(2) 0.03051(8) Uani 1 1 d . . . . .
P2 P 0.85266(3) 0.73456(2) 0.13115(2) 0.03146(8) Uani 1 1 d . . . . .
Al2 Al 1.04389(4) 0.76095(2) 0.23195(2) 0.03512(10) Uani 1 1 d . . . . .
Al1 Al 0.57223(4) 0.26388(2) 0.23351(2) 0.03634(10) Uani 1 1 d . . . . .
N5 N 0.97328(11) 0.80089(5) 0.16611(5) 0.0316(2) Uani 1 1 d . . . . .
N2 N 0.50505(11) 0.19688(5) 0.29302(5) 0.0324(2) Uani 1 1 d . . . . .
N1 N 0.65879(11) 0.30589(5) 0.31461(5) 0.0318(2) Uani 1 1 d . . . . .
N6 N 0.89714(11) 0.68633(5) 0.19079(5) 0.0324(2) Uani 1 1 d . . . . .
N4 N 0.33492(13) 0.10446(6) 0.24136(6) 0.0423(3) Uani 1 1 d . . . . .
N3 N 0.36746(13) 0.11077(6) 0.34712(5) 0.0413(3) Uani 1 1 d . . . . .
N7 N 0.72375(13) 0.58349(6) 0.16500(7) 0.0468(3) Uani 1 1 d . . . . .
N8 N 0.87302(13) 0.58597(6) 0.24266(7) 0.0490(3) Uani 1 1 d . . . . .
C44 C 0.96935(13) 0.86860(6) 0.15245(6) 0.0320(3) Uani 1 1 d . . . . .
C36 C 0.73123(14) 0.19780(7) 0.37179(7) 0.0349(3) Uani 1 1 d . . . . .
C3 C 0.72583(13) 0.37148(6) 0.34895(6) 0.0332(3) Uani 1 1 d . . . . .
C15 C 0.41127(14) 0.14231(7) 0.29484(6) 0.0335(3) Uani 1 1 d . . . . .
C45 C 0.87810(14) 0.90783(7) 0.18294(6) 0.0359(3) Uani 1 1 d . . . . .
C77 C 0.92584(15) 0.69175(7) 0.05778(7) 0.0388(3) Uani 1 1 d . . . . .
C27 C 0.34245(14) 0.11555(7) 0.17393(6) 0.0370(3) Uani 1 1 d . . . . .
C32 C 0.24735(15) 0.14800(7) 0.14905(7) 0.0400(3) Uani 1 1 d . . . . .
C28 C 0.43599(15) 0.08812(7) 0.13506(7) 0.0420(3) Uani 1 1 d . . . . .
C50 C 0.78013(15) 0.88076(8) 0.23142(7) 0.0413(3) Uani 1 1 d . . . . .
H50 H 0.802539 0.837267 0.240920 0.050 Uiso 1 1 calc R U . . .
C56 C 0.83536(14) 0.62404(7) 0.19799(7) 0.0373(3) Uani 1 1 d . . . . .
C18 C 0.41342(14) 0.12847(7) 0.41547(6) 0.0368(3) Uani 1 1 d . . . . .
C8 C 0.65310(15) 0.41915(7) 0.38194(7) 0.0412(3) Uani 1 1 d . . . . .
C30 C 0.33770(16) 0.12541(8) 0.04136(7) 0.0463(4) Uani 1 1 d . . . . .
C37 C 0.78582(16) 0.15994(7) 0.31985(8) 0.0435(3) Uani 1 1 d . . . . .
H37 H 0.754894 0.158638 0.276698 0.052 Uiso 1 1 calc R U . . .
C49 C 1.05769(15) 0.89684(7) 0.10749(7) 0.0401(3) Uani 1 1 d . . . . .
C4 C 0.86622(15) 0.38777(7) 0.35183(7) 0.0397(3) Uani 1 1 d . . . . .
C31 C 0.24727(16) 0.15191(8) 0.08214(7) 0.0453(3) Uani 1 1 d . . . . .
H31 H 0.184245 0.173071 0.064236 0.054 Uiso 1 1 calc R U . . .
C29 C 0.43170(16) 0.09426(8) 0.06847(7) 0.0475(4) Uani 1 1 d . . . . .
H29 H 0.493753 0.076927 0.041430 0.057 Uiso 1 1 calc R U . . .
C19 C 0.49983(15) 0.09020(8) 0.43922(7) 0.0441(3) Uani 1 1 d . . . . .
C59 C 0.63825(14) 0.60404(7) 0.11767(8) 0.0429(3) Uani 1 1 d . . . . .
C78 C 1.02803(17) 0.65458(8) 0.05967(8) 0.0507(4) Uani 1 1 d . . . . .
H78 H 1.064736 0.650028 0.100175 0.061 Uiso 1 1 calc R U . . .
C60 C 0.64316(15) 0.57902(8) 0.05100(9) 0.0497(4) Uani 1 1 d . . . . .
C68 C 0.98644(16) 0.60471(8) 0.28901(8) 0.0474(4) Uani 1 1 d . . . . .
C12 C 0.50243(16) 0.40673(8) 0.37796(8) 0.0492(4) Uani 1 1 d . . . . .
H12 H 0.470914 0.362735 0.348335 0.059 Uiso 1 1 calc R U . . .
C64 C 0.55389(15) 0.64898(8) 0.14171(8) 0.0469(4) Uani 1 1 d . . . . .
C69 C 1.10388(17) 0.58222(8) 0.27065(8) 0.0503(4) Uani 1 1 d . . . . .
C41 C 0.78251(16) 0.20033(8) 0.43549(7) 0.0445(3) Uani 1 1 d . . . . .
H41 H 0.748763 0.226287 0.470630 0.053 Uiso 1 1 calc R U . . .
C9 C 0.94826(15) 0.33955(8) 0.31395(8) 0.0472(4) Uani 1 1 d . . . . .
H9 H 0.887361 0.296615 0.294993 0.057 Uiso 1 1 calc R U . . .
C38 C 0.88629(17) 0.12404(8) 0.33203(9) 0.0536(4) Uani 1 1 d . . . . .
H38 H 0.922249 0.098856 0.297151 0.064 Uiso 1 1 calc R U . . .
C23 C 0.36239(15) 0.17975(8) 0.45598(8) 0.0465(4) Uani 1 1 d . . . . .
C46 C 0.87761(17) 0.97365(7) 0.16715(8) 0.0462(4) Uani 1 1 d . . . . .
H46 H 0.818236 0.999822 0.187030 0.055 Uiso 1 1 calc R U . . .
C48 C 1.05239(17) 0.96300(8) 0.09399(8) 0.0514(4) Uani 1 1 d . . . . .
H48 H 1.110757 0.981962 0.064783 0.062 Uiso 1 1 calc R U . . .
C62 C 0.48897(16) 0.65321(10) 0.02837(9) 0.0552(4) Uani 1 1 d . . . . .
C73 C 0.97042(19) 0.63847(9) 0.35213(9) 0.0562(4) Uani 1 1 d . . . . .
C85 C 1.13503(19) 0.02397(9) 0.49944(8) 0.0561(4) Uani 1 1 d . . . . .
H85 H 1.226108 0.040078 0.499005 0.067 Uiso 1 1 calc R U . . .
C47 C 0.96269(18) 1.00074(8) 0.12294(9) 0.0541(4) Uani 1 1 d . . . . .
H47 H 0.959557 1.044380 0.112690 0.065 Uiso 1 1 calc R U . . .
C63 C 0.47978(15) 0.67280(9) 0.09542(9) 0.0521(4) Uani 1 1 d . . . . .
H63 H 0.422541 0.702723 0.110098 0.063 Uiso 1 1 calc R U . . .
C84 C 1.0579(2) 0.06092(9) 0.53938(8) 0.0560(4) Uani 1 1 d . . . . .
H84 H 1.097084 0.102224 0.566106 0.067 Uiso 1 1 calc R U . . .
C20 C 0.53879(18) 0.10688(10) 0.50611(8) 0.0594(5) Uani 1 1 d . . . . .
H20 H 0.596916 0.082327 0.523180 0.071 Uiso 1 1 calc R U . . .
C40 C 0.88306(18) 0.16487(9) 0.44766(9) 0.0582(4) Uani 1 1 d . . . . .
H40 H 0.916786 0.167502 0.490556 0.070 Uiso 1 1 calc R U . . .
C83 C 0.9238(2) 0.03740(9) 0.54017(8) 0.0581(4) Uani 1 1 d . . . . .
H83 H 0.872198 0.062732 0.567371 0.070 Uiso 1 1 calc R U . . .
C61 C 0.56742(17) 0.60471(10) 0.00736(9) 0.0571(4) Uani 1 1 d . . . . .
H61 H 0.569303 0.588839 -0.037602 0.068 Uiso 1 1 calc R U . . .
C17 C 0.24464(19) 0.05070(8) 0.26055(8) 0.0568(5) Uani 1 1 d . . . . .
H17 H 0.181933 0.018208 0.233184 0.068 Uiso 1 1 calc R U . . .
C1 C 0.69070(19) 0.23490(9) 0.16476(8) 0.0560(4) Uani 1 1 d . . . . .
H1A H 0.751751 0.274804 0.156062 0.084 Uiso 1 1 calc R U . . .
H1B H 0.638666 0.213051 0.125122 0.084 Uiso 1 1 calc R U . . .
H1C H 0.739509 0.202693 0.179540 0.084 Uiso 1 1 calc R U . . .
C35 C 0.14699(19) 0.17721(10) 0.19220(9) 0.0606(4) Uani 1 1 d . . . . .
H35A H 0.090803 0.140279 0.208843 0.091 Uiso 1 1 calc R U . . .
H35B H 0.093686 0.199798 0.166795 0.091 Uiso 1 1 calc R U . . .
H35C H 0.192543 0.210176 0.228440 0.091 Uiso 1 1 calc R U . . .
C21 C 0.4948(2) 0.15795(11) 0.54754(8) 0.0662(6) Uani 1 1 d . . . . .
C51 C 0.63710(17) 0.86449(10) 0.20255(8) 0.0565(4) Uani 1 1 d . . . . .
H51A H 0.578733 0.846189 0.234076 0.085 Uiso 1 1 calc R U . . .
H51B H 0.630295 0.830871 0.162988 0.085 Uiso 1 1 calc R U . . .
H51C H 0.612302 0.906170 0.192439 0.085 Uiso 1 1 calc R U . . .
C82 C 0.8736(2) 0.69783(9) -0.00356(8) 0.0585(4) Uani 1 1 d . . . . .
H82 H 0.804425 0.722061 -0.006059 0.070 Uiso 1 1 calc R U . . .
C70 C 1.20622(19) 0.59428(9) 0.31918(10) 0.0589(4) Uani 1 1 d . . . . .
H70 H 1.285493 0.579619 0.308446 0.071 Uiso 1 1 calc R U . . .
C39 C 0.93249(18) 0.12597(9) 0.39627(10) 0.0593(5) Uani 1 1 d . . . . .
H39 H 0.997422 0.100722 0.404550 0.071 Uiso 1 1 calc R U . . .
C53 C 1.15898(16) 0.85706(9) 0.07536(8) 0.0522(4) Uani 1 1 d . . . . .
H53 H 1.134392 0.809034 0.082974 0.063 Uiso 1 1 calc R U . . .
C6 C 0.85961(19) 0.49494(9) 0.42455(9) 0.0602(5) Uani 1 1 d . . . . .
H6 H 0.904053 0.535164 0.451177 0.072 Uiso 1 1 calc R U . . .
C16 C 0.26476(18) 0.05450(9) 0.32511(8) 0.0564(4) Uani 1 1 d . . . . .
H16 H 0.218646 0.024918 0.351159 0.068 Uiso 1 1 calc R U . . .
C7 C 0.72290(19) 0.48019(8) 0.41974(8) 0.0552(4) Uani 1 1 d . . . . .
H7 H 0.675730 0.511639 0.442224 0.066 Uiso 1 1 calc R U . . .
C71 C 1.1947(2) 0.62712(9) 0.38259(10) 0.0633(5) Uani 1 1 d . . . . .
C22 C 0.40587(19) 0.19324(10) 0.52240(8) 0.0619(5) Uani 1 1 d . . . . .
H22 H 0.373893 0.227160 0.550742 0.074 Uiso 1 1 calc R U . . .
C5 C 0.93039(17) 0.44978(8) 0.38968(8) 0.0523(4) Uani 1 1 d . . . . .
H5 H 1.022782 0.460950 0.391466 0.063 Uiso 1 1 calc R U . . .
C42 C 1.22415(16) 0.74176(9) 0.22019(10) 0.0560(4) Uani 1 1 d . . . . .
H42A H 1.227759 0.714849 0.177382 0.084 Uiso 1 1 calc R U . . .
H42B H 1.246437 0.716300 0.253528 0.084 Uiso 1 1 calc R U . . .
H42C H 1.286412 0.784731 0.223919 0.084 Uiso 1 1 calc R U . . .
C2 C 0.44080(19) 0.31421(9) 0.20204(9) 0.0581(4) Uani 1 1 d . . . . .
H2A H 0.373798 0.317873 0.233699 0.087 Uiso 1 1 calc R U . . .
H2B H 0.400063 0.289459 0.160526 0.087 Uiso 1 1 calc R U . . .
H2C H 0.484481 0.359809 0.196563 0.087 Uiso 1 1 calc R U . . .
C43 C 1.0256(2) 0.80897(9) 0.32179(8) 0.0620(5) Uani 1 1 d . . . . .
H43A H 1.062163 0.857467 0.324894 0.093 Uiso 1 1 calc R U . . .
H43B H 1.072608 0.789621 0.352994 0.093 Uiso 1 1 calc R U . . .
H43C H 0.933226 0.803243 0.331272 0.093 Uiso 1 1 calc R U . . .
C33 C 0.53740(19) 0.05310(10) 0.16313(10) 0.0629(5) Uani 1 1 d . . . . .
H33A H 0.595508 0.086142 0.195080 0.094 Uiso 1 1 calc R U . . .
H33B H 0.588503 0.034810 0.128285 0.094 Uiso 1 1 calc R U . . .
H33C H 0.493007 0.015956 0.183969 0.094 Uiso 1 1 calc R U . . .
C72 C 1.0777(2) 0.64966(9) 0.39783(10) 0.0651(5) Uani 1 1 d . . . . .
H72 H 1.070153 0.673133 0.440049 0.078 Uiso 1 1 calc R U . . .
C67 C 0.72957(19) 0.52755(9) 0.02586(11) 0.0674(5) Uani 1 1 d . . . . .
H67A H 0.821053 0.550459 0.029475 0.101 Uiso 1 1 calc R U . . .
H67B H 0.704229 0.508645 -0.019506 0.101 Uiso 1 1 calc R U . . .
H67C H 0.718422 0.490783 0.051623 0.101 Uiso 1 1 calc R U . . .
C58 C 0.78396(19) 0.52294(9) 0.23761(11) 0.0679(5) Uani 1 1 d . . . . .
H58 H 0.787795 0.488377 0.262909 0.082 Uiso 1 1 calc R U . . .
C57 C 0.69319(19) 0.52137(9) 0.19029(11) 0.0660(5) Uani 1 1 d . . . . .
H57 H 0.621756 0.485402 0.176305 0.079 Uiso 1 1 calc R U . . .
C52 C 0.7916(2) 0.93099(10) 0.29684(8) 0.0666(5) Uani 1 1 d . . . . .
H52A H 0.760065 0.972138 0.290061 0.100 Uiso 1 1 calc R U . . .
H52B H 0.882949 0.943119 0.312949 0.100 Uiso 1 1 calc R U . . .
H52C H 0.738983 0.909194 0.328520 0.100 Uiso 1 1 calc R U . . .
C13 C 0.44557(19) 0.39961(10) 0.44550(9) 0.0670(5) Uani 1 1 d . . . . .
H13A H 0.472245 0.360787 0.461026 0.101 Uiso 1 1 calc R U . . .
H13B H 0.350239 0.392418 0.441463 0.101 Uiso 1 1 calc R U . . .
H13C H 0.478643 0.441182 0.476278 0.101 Uiso 1 1 calc R U . . .
C26 C 0.26869(19) 0.21913(10) 0.42870(11) 0.0688(5) Uani 1 1 d . . . . .
H26A H 0.229274 0.244419 0.464327 0.103 Uiso 1 1 calc R U . . .
H26B H 0.200129 0.187295 0.401179 0.103 Uiso 1 1 calc R U . . .
H26C H 0.316453 0.250971 0.403065 0.103 Uiso 1 1 calc R U . . .
C24 C 0.5535(2) 0.03517(9) 0.39497(10) 0.0649(5) Uani 1 1 d . . . . .
H24A H 0.481926 -0.002339 0.378138 0.097 Uiso 1 1 calc R U . . .
H24B H 0.617771 0.018202 0.419551 0.097 Uiso 1 1 calc R U . . .
H24C H 0.595029 0.054435 0.358903 0.097 Uiso 1 1 calc R U . . .
C79 C 1.0761(2) 0.62411(11) 0.00181(11) 0.0745(6) Uani 1 1 d . . . . .
H79 H 1.143792 0.598836 0.003846 0.089 Uiso 1 1 calc R U . . .
C34 C 0.3341(2) 0.13049(12) -0.03121(8) 0.0709(6) Uani 1 1 d . . . . .
H34A H 0.243362 0.122212 -0.047981 0.106 Uiso 1 1 calc R U . . .
H34B H 0.379238 0.096478 -0.054638 0.106 Uiso 1 1 calc R U . . .
H34C H 0.377497 0.176001 -0.037132 0.106 Uiso 1 1 calc R U . . .
C74 C 1.1210(2) 0.54664(10) 0.20239(10) 0.0677(5) Uani 1 1 d . . . . .
H74A H 1.135210 0.580265 0.173238 0.102 Uiso 1 1 calc R U . . .
H74B H 1.042410 0.512816 0.187381 0.102 Uiso 1 1 calc R U . . .
H74C H 1.196235 0.524020 0.202774 0.102 Uiso 1 1 calc R U . . .
C65 C 0.54809(19) 0.67363(11) 0.21439(9) 0.0638(5) Uani 1 1 d . . . . .
H65A H 0.541027 0.634812 0.237449 0.096 Uiso 1 1 calc R U . . .
H65B H 0.472015 0.695279 0.222155 0.096 Uiso 1 1 calc R U . . .
H65C H 0.627515 0.706549 0.229987 0.096 Uiso 1 1 calc R U . . .
C66 C 0.4182(2) 0.68488(13) -0.02098(11) 0.0789(6) Uani 1 1 d . . . . .
H66A H 0.357088 0.710859 0.001259 0.118 Uiso 1 1 calc R U . . .
H66B H 0.370298 0.648713 -0.054001 0.118 Uiso 1 1 calc R U . . .
H66C H 0.482297 0.715198 -0.041557 0.118 Uiso 1 1 calc R U . . .
C81 C 0.9238(3) 0.66796(13) -0.06136(9) 0.0859(7) Uani 1 1 d . . . . .
H81 H 0.889199 0.673002 -0.102158 0.103 Uiso 1 1 calc R U . . .
C76 C 0.8401(2) 0.65934(12) 0.37069(12) 0.0800(6) Uani 1 1 d . . . . .
H76A H 0.772050 0.618613 0.367480 0.120 Uiso 1 1 calc R U . . .
H76B H 0.816469 0.688760 0.341290 0.120 Uiso 1 1 calc R U . . .
H76C H 0.848698 0.683956 0.415147 0.120 Uiso 1 1 calc R U . . .
C10 C 1.0531(2) 0.32037(12) 0.35765(12) 0.0749(6) Uani 1 1 d . . . . .
H10A H 1.094178 0.285555 0.332653 0.112 Uiso 1 1 calc R U . . .
H10B H 1.011880 0.302669 0.394548 0.112 Uiso 1 1 calc R U . . .
H10C H 1.119465 0.360808 0.373319 0.112 Uiso 1 1 calc R U . . .
C11 C 1.0129(2) 0.37151(11) 0.25700(11) 0.0758(6) Uani 1 1 d . . . . .
H11A H 1.071733 0.414341 0.274122 0.114 Uiso 1 1 calc R U . . .
H11B H 0.945167 0.380279 0.228117 0.114 Uiso 1 1 calc R U . . .
H11C H 1.062456 0.340024 0.232929 0.114 Uiso 1 1 calc R U . . .
C75 C 1.3067(3) 0.63669(12) 0.43464(13) 0.0936(8) Uani 1 1 d . . . . .
H75A H 1.346498 0.684952 0.445204 0.140 Uiso 1 1 calc R U . . .
H75B H 1.372615 0.610545 0.418066 0.140 Uiso 1 1 calc R U . . .
H75C H 1.272021 0.620643 0.473611 0.140 Uiso 1 1 calc R U . . .
C55 C 1.2965(2) 0.88619(12) 0.10799(13) 0.0846(7) Uani 1 1 d . . . . .
H55A H 1.325789 0.932397 0.099113 0.127 Uiso 1 1 calc R U . . .
H55B H 1.357688 0.857344 0.090699 0.127 Uiso 1 1 calc R U . . .
H55C H 1.293082 0.887245 0.154767 0.127 Uiso 1 1 calc R U . . .
C80 C 1.0244(3) 0.63111(13) -0.05810(11) 0.0908(8) Uani 1 1 d . . . . .
H80 H 1.057325 0.610880 -0.096702 0.109 Uiso 1 1 calc R U . . .
C14 C 0.4511(2) 0.46357(11) 0.34849(14) 0.0859(7) Uani 1 1 d . . . . .
H14A H 0.482667 0.507612 0.375881 0.129 Uiso 1 1 calc R U . . .
H14B H 0.355614 0.454059 0.346077 0.129 Uiso 1 1 calc R U . . .
H14C H 0.482805 0.464734 0.304992 0.129 Uiso 1 1 calc R U . . .
C54 C 1.1604(3) 0.85539(15) 0.00081(11) 0.0943(8) Uani 1 1 d . . . . .
H54A H 1.072840 0.836360 -0.018786 0.141 Uiso 1 1 calc R U . . .
H54B H 1.221702 0.827076 -0.017378 0.141 Uiso 1 1 calc R U . . .
H54C H 1.187491 0.901673 -0.008252 0.141 Uiso 1 1 calc R U . . .
C25 C 0.5445(3) 0.17697(16) 0.61964(10) 0.1155(11) Uani 1 1 d . . . . .
H25A H 0.539866 0.135479 0.638588 0.173 Uiso 1 1 calc R U . . .
H25B H 0.490040 0.206114 0.643249 0.173 Uiso 1 1 calc R U . . .
H25C H 0.634999 0.201309 0.622538 0.173 Uiso 1 1 calc R U . . .

loop_
_atom_site_aniso_label
_atom_site_aniso_U_11
_atom_site_aniso_U_22
_atom_site_aniso_U_33
_atom_site_aniso_U_23
_atom_site_aniso_U_13
_atom_site_aniso_U_12
P1 0.03492(18) 0.02922(16) 0.02669(16) 0.00515(12) 0.00012(12) 0.00384(13)
P2 0.03094(18) 0.02856(16) 0.03550(17) 0.00618(13) -0.00020(13) 0.00659(13)
Al2 0.0354(2) 0.0329(2) 0.0374(2) 0.00346(16) -0.00382(16) 0.00993(16)
Al1 0.0446(2) 0.0356(2) 0.02826(19) 0.00897(16) -0.00050(16) 0.00294(17)
N5 0.0326(6) 0.0268(5) 0.0351(6) 0.0031(4) -0.0007(4) 0.0070(4)
N2 0.0373(6) 0.0313(5) 0.0273(5) 0.0058(4) -0.0015(4) 0.0027(4)
N1 0.0368(6) 0.0275(5) 0.0304(5) 0.0063(4) 0.0006(4) 0.0035(4)
N6 0.0327(6) 0.0304(5) 0.0355(6) 0.0072(4) 0.0016(4) 0.0079(4)
N4 0.0526(8) 0.0371(6) 0.0317(6) 0.0080(5) -0.0069(5) -0.0075(5)
N3 0.0497(7) 0.0390(6) 0.0309(6) 0.0111(5) -0.0035(5) -0.0066(5)
N7 0.0382(7) 0.0368(6) 0.0655(8) 0.0164(6) -0.0057(6) 0.0009(5)
N8 0.0466(8) 0.0392(7) 0.0644(8) 0.0245(6) -0.0055(6) 0.0034(5)
C44 0.0351(7) 0.0269(6) 0.0320(6) 0.0017(5) -0.0056(5) 0.0041(5)
C36 0.0358(7) 0.0302(6) 0.0386(7) 0.0117(5) -0.0017(5) 0.0012(5)
C3 0.0388(7) 0.0284(6) 0.0325(6) 0.0090(5) -0.0001(5) 0.0034(5)
C15 0.0397(7) 0.0315(6) 0.0283(6) 0.0063(5) -0.0019(5) 0.0034(5)
C45 0.0431(8) 0.0325(7) 0.0322(6) 0.0015(5) -0.0061(5) 0.0120(6)
C77 0.0450(8) 0.0305(7) 0.0368(7) 0.0024(5) 0.0040(6) -0.0014(6)
C27 0.0449(8) 0.0338(7) 0.0287(6) 0.0049(5) -0.0057(5) -0.0009(6)
C32 0.0429(8) 0.0367(7) 0.0384(7) 0.0052(6) -0.0015(6) 0.0031(6)
C28 0.0443(8) 0.0370(7) 0.0413(8) -0.0001(6) -0.0091(6) 0.0057(6)
C50 0.0510(9) 0.0437(8) 0.0339(7) 0.0049(6) 0.0027(6) 0.0227(7)
C56 0.0335(7) 0.0356(7) 0.0454(8) 0.0114(6) 0.0026(6) 0.0088(6)
C18 0.0388(8) 0.0408(7) 0.0282(6) 0.0101(5) 0.0013(5) -0.0034(6)
C8 0.0470(9) 0.0343(7) 0.0413(7) 0.0048(6) 0.0037(6) 0.0063(6)
C30 0.0502(9) 0.0525(9) 0.0310(7) 0.0062(6) -0.0058(6) -0.0026(7)
C37 0.0463(9) 0.0394(8) 0.0458(8) 0.0100(6) 0.0024(6) 0.0080(6)
C49 0.0405(8) 0.0345(7) 0.0417(7) 0.0045(6) -0.0015(6) -0.0007(6)
C4 0.0399(8) 0.0358(7) 0.0435(8) 0.0132(6) -0.0010(6) 0.0016(6)
C31 0.0469(9) 0.0473(8) 0.0420(8) 0.0127(6) -0.0086(6) 0.0065(7)
C29 0.0460(9) 0.0543(9) 0.0371(8) -0.0040(6) 0.0013(6) 0.0063(7)
C19 0.0447(8) 0.0467(8) 0.0431(8) 0.0233(6) 0.0057(6) -0.0001(6)
C59 0.0310(7) 0.0386(7) 0.0579(9) 0.0133(7) -0.0037(6) -0.0007(6)
C78 0.0495(9) 0.0472(9) 0.0522(9) -0.0032(7) 0.0085(7) 0.0100(7)
C60 0.0364(8) 0.0407(8) 0.0655(10) 0.0015(7) -0.0032(7) -0.0034(6)
C68 0.0501(9) 0.0394(8) 0.0568(9) 0.0217(7) -0.0062(7) 0.0080(7)
C12 0.0477(9) 0.0421(8) 0.0571(9) -0.0012(7) 0.0042(7) 0.0148(7)
C64 0.0320(8) 0.0529(9) 0.0566(9) 0.0156(7) 0.0043(6) 0.0042(6)
C69 0.0548(10) 0.0402(8) 0.0604(10) 0.0192(7) -0.0028(8) 0.0122(7)
C41 0.0479(9) 0.0433(8) 0.0430(8) 0.0146(6) -0.0057(6) 0.0045(6)
C9 0.0386(8) 0.0437(8) 0.0621(10) 0.0165(7) 0.0057(7) 0.0076(6)
C38 0.0479(9) 0.0422(8) 0.0742(11) 0.0137(8) 0.0126(8) 0.0125(7)
C23 0.0408(8) 0.0462(8) 0.0479(8) 0.0057(7) 0.0094(6) -0.0032(6)
C46 0.0572(10) 0.0341(7) 0.0482(8) 0.0009(6) -0.0087(7) 0.0177(7)
C48 0.0581(10) 0.0388(8) 0.0547(9) 0.0154(7) 0.0012(7) -0.0046(7)
C62 0.0348(8) 0.0657(11) 0.0637(11) 0.0208(8) -0.0081(7) -0.0022(7)
C73 0.0655(11) 0.0466(9) 0.0617(10) 0.0192(8) 0.0028(8) 0.0151(8)
C85 0.0564(10) 0.0619(10) 0.0538(10) 0.0250(8) 0.0006(8) 0.0077(8)
C47 0.0683(11) 0.0306(7) 0.0633(10) 0.0145(7) -0.0112(8) 0.0047(7)
C63 0.0320(8) 0.0598(10) 0.0681(11) 0.0189(8) 0.0024(7) 0.0105(7)
C84 0.0825(13) 0.0452(9) 0.0378(8) 0.0068(7) -0.0055(8) 0.0061(9)
C20 0.0538(10) 0.0758(12) 0.0495(9) 0.0368(9) -0.0074(8) -0.0075(9)
C40 0.0561(11) 0.0583(10) 0.0643(11) 0.0277(9) -0.0152(8) 0.0080(8)
C83 0.0823(14) 0.0540(10) 0.0445(9) 0.0142(7) 0.0164(8) 0.0230(9)
C61 0.0440(9) 0.0641(11) 0.0541(10) 0.0029(8) -0.0076(7) -0.0065(8)
C17 0.0686(11) 0.0464(9) 0.0441(9) 0.0119(7) -0.0118(8) -0.0211(8)
C1 0.0679(11) 0.0612(10) 0.0358(8) 0.0077(7) 0.0114(7) 0.0029(8)
C35 0.0597(11) 0.0602(11) 0.0622(11) 0.0057(8) 0.0120(8) 0.0149(9)
C21 0.0726(13) 0.0803(13) 0.0330(8) 0.0172(9) -0.0026(8) -0.0252(10)
C51 0.0496(10) 0.0742(11) 0.0527(9) 0.0197(8) 0.0084(7) 0.0212(8)
C82 0.0784(13) 0.0525(10) 0.0409(8) 0.0072(7) -0.0022(8) 0.0037(9)
C70 0.0546(10) 0.0482(9) 0.0791(12) 0.0208(9) -0.0088(9) 0.0157(8)
C39 0.0460(10) 0.0521(10) 0.0879(13) 0.0311(9) -0.0020(9) 0.0138(8)
C53 0.0465(9) 0.0457(9) 0.0616(10) 0.0085(7) 0.0167(7) -0.0005(7)
C6 0.0684(12) 0.0393(9) 0.0597(10) -0.0046(7) -0.0024(9) -0.0127(8)
C16 0.0659(11) 0.0501(9) 0.0440(8) 0.0177(7) -0.0064(7) -0.0208(8)
C7 0.0667(12) 0.0355(8) 0.0577(10) -0.0041(7) 0.0098(8) 0.0040(7)
C71 0.0715(13) 0.0457(9) 0.0736(12) 0.0172(9) -0.0221(10) 0.0100(9)
C22 0.0658(12) 0.0625(11) 0.0444(9) -0.0058(8) 0.0202(8) -0.0119(9)
C5 0.0450(9) 0.0479(9) 0.0580(10) 0.0110(7) -0.0051(7) -0.0083(7)
C42 0.0382(9) 0.0553(10) 0.0761(12) 0.0146(8) -0.0064(8) 0.0106(7)
C2 0.0679(12) 0.0534(10) 0.0540(10) 0.0177(8) -0.0141(8) 0.0083(8)
C43 0.0905(14) 0.0535(10) 0.0425(9) -0.0017(7) -0.0119(9) 0.0248(9)
C33 0.0639(12) 0.0544(10) 0.0704(12) 0.0026(9) -0.0192(9) 0.0202(9)
C72 0.0887(15) 0.0495(10) 0.0579(11) 0.0100(8) -0.0088(10) 0.0155(10)
C67 0.0567(11) 0.0458(9) 0.0898(14) -0.0116(9) 0.0022(10) 0.0033(8)
C58 0.0603(12) 0.0469(10) 0.1004(15) 0.0401(10) -0.0102(10) -0.0027(8)
C57 0.0559(11) 0.0438(9) 0.0976(14) 0.0316(9) -0.0125(10) -0.0085(8)
C52 0.0912(15) 0.0690(12) 0.0417(9) -0.0026(8) 0.0096(9) 0.0299(11)
C13 0.0567(11) 0.0673(12) 0.0669(12) -0.0116(9) 0.0156(9) 0.0030(9)
C26 0.0454(10) 0.0607(11) 0.1008(15) 0.0104(10) 0.0096(10) 0.0129(8)
C24 0.0723(13) 0.0502(10) 0.0818(13) 0.0303(9) 0.0220(10) 0.0178(9)
C79 0.0727(13) 0.0669(12) 0.0777(14) -0.0115(10) 0.0271(11) 0.0146(10)
C34 0.0800(14) 0.0936(15) 0.0340(8) 0.0124(9) -0.0057(8) 0.0017(11)
C74 0.0754(13) 0.0620(11) 0.0716(12) 0.0178(9) 0.0034(10) 0.0219(10)
C65 0.0511(10) 0.0866(13) 0.0602(11) 0.0172(10) 0.0117(8) 0.0244(10)
C66 0.0571(12) 0.1020(16) 0.0822(14) 0.0409(12) -0.0158(10) 0.0067(11)
C81 0.123(2) 0.0871(15) 0.0367(10) 0.0018(10) 0.0067(11) -0.0006(15)
C76 0.0822(15) 0.0834(15) 0.0856(15) 0.0242(12) 0.0191(12) 0.0337(12)
C10 0.0528(11) 0.0780(13) 0.1036(16) 0.0344(12) -0.0026(11) 0.0217(10)
C11 0.0883(15) 0.0744(13) 0.0760(13) 0.0277(11) 0.0334(11) 0.0279(11)
C75 0.1031(19) 0.0742(14) 0.1001(17) 0.0091(12) -0.0493(15) 0.0191(13)
C55 0.0474(12) 0.0795(14) 0.123(2) 0.0103(13) 0.0024(12) 0.0084(10)
C80 0.116(2) 0.0830(16) 0.0586(13) -0.0177(11) 0.0342(13) 0.0013(15)
C14 0.0717(14) 0.0702(13) 0.126(2) 0.0240(13) 0.0007(13) 0.0339(11)
C54 0.0981(18) 0.119(2) 0.0672(14) 0.0064(13) 0.0326(13) 0.0275(16)
C25 0.145(3) 0.136(2) 0.0387(10) 0.0220(12) -0.0202(13) -0.0496(19)

loop_
_atom_type_symbol
_atom_type_description
_atom_type_scat_dispersion_real
_atom_type_scat_dispersion_imag
_atom_type_scat_source
C C 0.0033 0.0016 'International Tables Vol C Tables 4.2.6.8 and 6.1.1.4'
H H 0.0000 0.0000 'International Tables Vol C Tables 4.2.6.8 and 6.1.1.4'
Al Al 0.0645 0.0514 'International Tables Vol C Tables 4.2.6.8 and 6.1.1.4'
N N 0.0061 0.0033 'International Tables Vol C Tables 4.2.6.8 and 6.1.1.4'
P P 0.1023 0.0942 'International Tables Vol C Tables 4.2.6.8 and 6.1.1.4'

loop_
_geom_angle_atom_site_label_1
_geom_angle_atom_site_label_2
_geom_angle_atom_site_label_3
_geom_angle
_geom_angle_site_symmetry_1
_geom_angle_site_symmetry_3
_geom_angle_publ_flag
N2 P1 Al1 46.40(4) . . ?
N2 P1 C36 101.26(6) . . ?
N1 P1 Al1 42.01(4) . . ?
N1 P1 N2 88.41(5) . . ?
N1 P1 C36 104.83(6) . . ?
C36 P1 Al1 108.76(4) . . ?
N5 P2 Al2 42.05(4) . . ?
N5 P2 N6 88.11(5) . . ?
N5 P2 C77 105.37(6) . . ?
N6 P2 Al2 46.09(4) . . ?
N6 P2 C77 99.85(6) . . ?
C77 P2 Al2 106.49(5) . . ?
N5 Al2 P2 37.27(3) . . ?
N5 Al2 N6 77.38(5) . . ?
N5 Al2 C42 116.30(7) . . ?
N5 Al2 C43 113.37(6) . . ?
N6 Al2 P2 40.13(3) . . ?
C42 Al2 P2 123.16(6) . . ?
C42 Al2 N6 115.82(6) . . ?
C42 Al2 C43 111.46(8) . . ?
C43 Al2 P2 125.13(6) . . ?
C43 Al2 N6 118.70(8) . . ?
N2 Al1 P1 39.86(3) . . ?
N1 Al1 P1 37.30(3) . . ?
N1 Al1 N2 77.16(5) . . ?
N1 Al1 C1 114.64(7) . . ?
N1 Al1 C2 114.21(7) . . ?
C1 Al1 P1 124.47(6) . . ?
C1 Al1 N2 117.61(6) . . ?
C1 Al1 C2 112.97(8) . . ?
C2 Al1 P1 122.35(6) . . ?
C2 Al1 N2 115.69(7) . . ?
P2 N5 Al2 100.68(5) . . ?
C44 N5 P2 118.43(9) . . ?
C44 N5 Al2 137.95(9) . . ?
P1 N2 Al1 93.73(5) . . ?
C15 N2 P1 124.41(9) . . ?
C15 N2 Al1 140.61(9) . . ?
P1 N1 Al1 100.69(5) . . ?
C3 N1 P1 115.41(8) . . ?
C3 N1 Al1 141.54(8) . . ?
P2 N6 Al2 93.78(5) . . ?
C56 N6 P2 125.40(10) . . ?
C56 N6 Al2 140.75(10) . . ?
C15 N4 C27 127.21(11) . . ?
C15 N4 C17 110.28(11) . . ?
C17 N4 C27 122.51(12) . . ?
C15 N3 C18 128.97(11) . . ?
C15 N3 C16 109.55(11) . . ?
C16 N3 C18 121.48(11) . . ?
C56 N7 C59 126.16(12) . . ?
C56 N7 C57 109.54(13) . . ?
C57 N7 C59 123.79(13) . . ?
C56 N8 C68 127.53(12) . . ?
C56 N8 C58 109.93(13) . . ?
C58 N8 C68 122.53(13) . . ?
C45 C44 N5 121.00(12) . . ?
C49 C44 N5 119.34(12) . . ?
C49 C44 C45 119.65(12) . . ?
C37 C36 P1 125.14(11) . . ?
C41 C36 P1 116.62(11) . . ?
C41 C36 C37 118.21(13) . . ?
C8 C3 N1 120.40(12) . . ?
C8 C3 C4 119.80(12) . . ?
C4 C3 N1 119.76(12) . . ?
N2 C15 N4 125.01(11) . . ?
N2 C15 N3 130.10(12) . . ?
N4 C15 N3 104.89(11) . . ?
C44 C45 C50 122.53(12) . . ?
C46 C45 C44 118.56(13) . . ?
C46 C45 C50 118.91(13) . . ?
C78 C77 P2 125.05(12) . . ?
C78 C77 C82 118.14(15) . . ?
C82 C77 P2 116.81(13) . . ?
C32 C27 N4 117.89(13) . . ?
C32 C27 C28 122.90(12) . . ?
C28 C27 N4 118.95(13) . . ?
C27 C32 C35 121.87(14) . . ?
C31 C32 C27 117.25(14) . . ?
C31 C32 C35 120.88(14) . . ?
C27 C28 C29 117.16(13) . . ?
C27 C28 C33 121.84(14) . . ?
C29 C28 C33 121.00(15) . . ?
C45 C50 H50 107.5 . . ?
C45 C50 C51 112.02(12) . . ?
C45 C50 C52 111.75(14) . . ?
C51 C50 H50 107.5 . . ?
C51 C50 C52 110.39(14) . . ?
C52 C50 H50 107.5 . . ?
N6 C56 N7 129.74(13) . . ?
N6 C56 N8 125.14(13) . . ?
N8 C56 N7 105.12(12) . . ?
C19 C18 N3 118.34(13) . . ?
C19 C18 C23 122.83(13) . . ?
C23 C18 N3 118.67(13) . . ?
C3 C8 C12 122.58(13) . . ?
C7 C8 C3 118.56(14) . . ?
C7 C8 C12 118.85(14) . . ?
C31 C30 C29 118.57(13) . . ?
C31 C30 C34 120.59(16) . . ?
C29 C30 C34 120.84(16) . . ?
C36 C37 H37 119.7 . . ?
C38 C37 C36 120.54(15) . . ?
C38 C37 H37 119.7 . . ?
C44 C49 C53 121.02(12) . . ?
C48 C49 C44 118.95(14) . . ?
C48 C49 C53 120.01(14) . . ?
C3 C4 C9 121.49(13) . . ?
C5 C4 C3 119.02(14) . . ?
C5 C4 C9 119.49(14) . . ?
C32 C31 H31 118.9 . . ?
C30 C31 C32 122.17(14) . . ?
C30 C31 H31 118.9 . . ?
C28 C29 H29 119.0 . . ?
C30 C29 C28 121.93(14) . . ?
C30 C29 H29 119.0 . . ?
C18 C19 C20 117.02(16) . . ?
C18 C19 C24 122.10(14) . . ?
C20 C19 C24 120.85(16) . . ?
C60 C59 N7 119.56(14) . . ?
C60 C59 C64 122.68(14) . . ?
C64 C59 N7 117.77(14) . . ?
C77 C78 H78 119.6 . . ?
C77 C78 C79 120.82(18) . . ?
C79 C78 H78 119.6 . . ?
C59 C60 C67 122.20(16) . . ?
C61 C60 C59 117.22(15) . . ?
C61 C60 C67 120.56(17) . . ?
C69 C68 N8 118.39(15) . . ?
C73 C68 N8 118.58(16) . . ?
C73 C68 C69 122.73(15) . . ?
C8 C12 H12 107.6 . . ?
C8 C12 C13 111.49(14) . . ?
C8 C12 C14 111.32(15) . . ?
C13 C12 H12 107.6 . . ?
C14 C12 H12 107.6 . . ?
C14 C12 C13 111.06(16) . . ?
C59 C64 C65 121.43(15) . . ?
C63 C64 C59 117.27(15) . . ?
C63 C64 C65 121.23(15) . . ?
C68 C69 C74 122.44(16) . . ?
C70 C69 C68 116.77(16) . . ?
C70 C69 C74 120.79(17) . . ?
C36 C41 H41 119.4 . . ?
C40 C41 C36 121.28(16) . . ?
C40 C41 H41 119.4 . . ?
C4 C9 H9 107.6 . . ?
C4 C9 C10 112.91(15) . . ?
C4 C9 C11 110.44(13) . . ?
C10 C9 H9 107.6 . . ?
C10 C9 C11 110.33(16) . . ?
C11 C9 H9 107.6 . . ?
C37 C38 H38 120.1 . . ?
C39 C38 C37 119.79(16) . . ?
C39 C38 H38 120.1 . . ?
C18 C23 C22 116.64(16) . . ?
C18 C23 C26 121.20(15) . . ?
C22 C23 C26 122.14(17) . . ?
C45 C46 H46 119.1 . . ?
C47 C46 C45 121.71(15) . . ?
C47 C46 H46 119.1 . . ?
C49 C48 H48 119.3 . . ?
C47 C48 C49 121.41(15) . . ?
C47 C48 H48 119.3 . . ?
C63 C62 C61 118.27(16) . . ?
C63 C62 C66 121.08(18) . . ?
C61 C62 C66 120.64(18) . . ?
C68 C73 C72 117.31(17) . . ?
C68 C73 C76 121.03(17) . . ?
C72 C73 C76 121.61(18) . . ?
C84 C85 H85 120.3 . . ?
C84 C85 C83 119.48(17) . 2_756 ?
C83 C85 H85 120.3 2_756 . ?
C46 C47 H47 120.1 . . ?
C48 C47 C46 119.71(14) . . ?
C48 C47 H47 120.1 . . ?
C64 C63 H63 119.1 . . ?
C62 C63 C64 121.88(16) . . ?
C62 C63 H63 119.1 . . ?
C85 C84 H84 119.8 . . ?
C83 C84 C85 120.46(16) . . ?
C83 C84 H84 119.8 . . ?
C19 C20 H20 118.8 . . ?
C21 C20 C19 122.48(17) . . ?
C21 C20 H20 118.8 . . ?
C41 C40 H40 120.1 . . ?
C39 C40 C41 119.76(16) . . ?
C39 C40 H40 120.1 . . ?
C85 C83 H83 120.0 2_756 . ?
C84 C83 C85 120.06(17) . 2_756 ?
C84 C83 H83 120.0 . . ?
C60 C61 C62 122.36(17) . . ?
C60 C61 H61 118.8 . . ?
C62 C61 H61 118.8 . . ?
N4 C17 H17 126.4 . . ?
C16 C17 N4 107.27(13) . . ?
C16 C17 H17 126.4 . . ?
Al1 C1 H1A 109.5 . . ?
Al1 C1 H1B 109.5 . . ?
Al1 C1 H1C 109.5 . . ?
H1A C1 H1B 109.5 . . ?
H1A C1 H1C 109.5 . . ?
H1B C1 H1C 109.5 . . ?
C32 C35 H35A 109.5 . . ?
C32 C35 H35B 109.5 . . ?
C32 C35 H35C 109.5 . . ?
H35A C35 H35B 109.5 . . ?
H35A C35 H35C 109.5 . . ?
H35B C35 H35C 109.5 . . ?
C20 C21 C22 118.65(15) . . ?
C20 C21 C25 121.0(2) . . ?
C22 C21 C25 120.4(2) . . ?
C50 C51 H51A 109.5 . . ?
C50 C51 H51B 109.5 . . ?
C50 C51 H51C 109.5 . . ?
H51A C51 H51B 109.5 . . ?
H51A C51 H51C 109.5 . . ?
H51B C51 H51C 109.5 . . ?
C77 C82 H82 119.7 . . ?
C77 C82 C81 120.6(2) . . ?
C81 C82 H82 119.7 . . ?
C69 C70 H70 118.7 . . ?
C71 C70 C69 122.60(18) . . ?
C71 C70 H70 118.7 . . ?
C38 C39 H39 119.8 . . ?
C40 C39 C38 120.35(16) . . ?
C40 C39 H39 119.8 . . ?
C49 C53 H53 107.5 . . ?
C49 C53 C55 110.35(15) . . ?
C49 C53 C54 112.92(16) . . ?
C55 C53 H53 107.5 . . ?
C55 C53 C54 110.93(17) . . ?
C54 C53 H53 107.5 . . ?
C7 C6 H6 120.2 . . ?
C7 C6 C5 119.61(15) . . ?
C5 C6 H6 120.2 . . ?
N3 C16 H16 126.0 . . ?
C17 C16 N3 108.00(13) . . ?
C17 C16 H16 126.0 . . ?
C8 C7 H7 119.2 . . ?
C6 C7 C8 121.64(16) . . ?
C6 C7 H7 119.2 . . ?
C70 C71 C75 120.8(2) . . ?
C72 C71 C70 118.35(17) . . ?
C72 C71 C75 120.8(2) . . ?
C23 C22 H22 118.8 . . ?
C21 C22 C23 122.32(17) . . ?
C21 C22 H22 118.8 . . ?
C4 C5 H5 119.4 . . ?
C6 C5 C4 121.25(16) . . ?
C6 C5 H5 119.4 . . ?
Al2 C42 H42A 109.5 . . ?
Al2 C42 H42B 109.5 . . ?
Al2 C42 H42C 109.5 . . ?
H42A C42 H42B 109.5 . . ?
H42A C42 H42C 109.5 . . ?
H42B C42 H42C 109.5 . . ?
Al1 C2 H2A 109.5 . . ?
Al1 C2 H2B 109.5 . . ?
Al1 C2 H2C 109.5 . . ?
H2A C2 H2B 109.5 . . ?
H2A C2 H2C 109.5 . . ?
H2B C2 H2C 109.5 . . ?
Al2 C43 H43A 109.5 . . ?
Al2 C43 H43B 109.5 . . ?
Al2 C43 H43C 109.5 . . ?
H43A C43 H43B 109.5 . . ?
H43A C43 H43C 109.5 . . ?
H43B C43 H43C 109.5 . . ?
C28 C33 H33A 109.5 . . ?
C28 C33 H33B 109.5 . . ?
C28 C33 H33C 109.5 . . ?
H33A C33 H33B 109.5 . . ?
H33A C33 H33C 109.5 . . ?
H33B C33 H33C 109.5 . . ?
C73 C72 H72 118.9 . . ?
C71 C72 C73 122.20(18) . . ?
C71 C72 H72 118.9 . . ?
C60 C67 H67A 109.5 . . ?
C60 C67 H67B 109.5 . . ?
C60 C67 H67C 109.5 . . ?
H67A C67 H67B 109.5 . . ?
H67A C67 H67C 109.5 . . ?
H67B C67 H67C 109.5 . . ?
N8 C58 H58 126.2 . . ?
C57 C58 N8 107.53(15) . . ?
C57 C58 H58 126.2 . . ?
N7 C57 H57 126.1 . . ?
C58 C57 N7 107.87(15) . . ?
C58 C57 H57 126.1 . . ?
C50 C52 H52A 109.5 . . ?
C50 C52 H52B 109.5 . . ?
C50 C52 H52C 109.5 . . ?
H52A C52 H52B 109.5 . . ?
H52A C52 H52C 109.5 . . ?
H52B C52 H52C 109.5 . . ?
C12 C13 H13A 109.5 . . ?
C12 C13 H13B 109.5 . . ?
C12 C13 H13C 109.5 . . ?
H13A C13 H13B 109.5 . . ?
H13A C13 H13C 109.5 . . ?
H13B C13 H13C 109.5 . . ?
C23 C26 H26A 109.5 . . ?
C23 C26 H26B 109.5 . . ?
C23 C26 H26C 109.5 . . ?
H26A C26 H26B 109.5 . . ?
H26A C26 H26C 109.5 . . ?
H26B C26 H26C 109.5 . . ?
C19 C24 H24A 109.5 . . ?
C19 C24 H24B 109.5 . . ?
C19 C24 H24C 109.5 . . ?
H24A C24 H24B 109.5 . . ?
H24A C24 H24C 109.5 . . ?
H24B C24 H24C 109.5 . . ?
C78 C79 H79 119.9 . . ?
C80 C79 C78 120.3(2) . . ?
C80 C79 H79 119.9 . . ?
C30 C34 H34A 109.5 . . ?
C30 C34 H34B 109.5 . . ?
C30 C34 H34C 109.5 . . ?
H34A C34 H34B 109.5 . . ?
H34A C34 H34C 109.5 . . ?
H34B C34 H34C 109.5 . . ?
C69 C74 H74A 109.5 . . ?
C69 C74 H74B 109.5 . . ?
C69 C74 H74C 109.5 . . ?
H74A C74 H74B 109.5 . . ?
H74A C74 H74C 109.5 . . ?
H74B C74 H74C 109.5 . . ?
C64 C65 H65A 109.5 . . ?
C64 C65 H65B 109.5 . . ?
C64 C65 H65C 109.5 . . ?
H65A C65 H65B 109.5 . . ?
H65A C65 H65C 109.5 . . ?
H65B C65 H65C 109.5 . . ?
C62 C66 H66A 109.5 . . ?
C62 C66 H66B 109.5 . . ?
C62 C66 H66C 109.5 . . ?
H66A C66 H66B 109.5 . . ?
H66A C66 H66C 109.5 . . ?
H66B C66 H66C 109.5 . . ?
C82 C81 H81 120.0 . . ?
C80 C81 C82 120.0(2) . . ?
C80 C81 H81 120.0 . . ?
C73 C76 H76A 109.5 . . ?
C73 C76 H76B 109.5 . . ?
C73 C76 H76C 109.5 . . ?
H76A C76 H76B 109.5 . . ?
H76A C76 H76C 109.5 . . ?
H76B C76 H76C 109.5 . . ?
C9 C10 H10A 109.5 . . ?
C9 C10 H10B 109.5 . . ?
C9 C10 H10C 109.5 . . ?
H10A C10 H10B 109.5 . . ?
H10A C10 H10C 109.5 . . ?
H10B C10 H10C 109.5 . . ?
C9 C11 H11A 109.5 . . ?
C9 C11 H11B 109.5 . . ?
C9 C11 H11C 109.5 . . ?
H11A C11 H11B 109.5 . . ?
H11A C11 H11C 109.5 . . ?
H11B C11 H11C 109.5 . . ?
C71 C75 H75A 109.5 . . ?
C71 C75 H75B 109.5 . . ?
C71 C75 H75C 109.5 . . ?
H75A C75 H75B 109.5 . . ?
H75A C75 H75C 109.5 . . ?
H75B C75 H75C 109.5 . . ?
C53 C55 H55A 109.5 . . ?
C53 C55 H55B 109.5 . . ?
C53 C55 H55C 109.5 . . ?
H55A C55 H55B 109.5 . . ?
H55A C55 H55C 109.5 . . ?
H55B C55 H55C 109.5 . . ?
C79 C80 C81 120.08(19) . . ?
C79 C80 H80 120.0 . . ?
C81 C80 H80 120.0 . . ?
C12 C14 H14A 109.5 . . ?
C12 C14 H14B 109.5 . . ?
C12 C14 H14C 109.5 . . ?
H14A C14 H14B 109.5 . . ?
H14A C14 H14C 109.5 . . ?
H14B C14 H14C 109.5 . . ?
C53 C54 H54A 109.5 . . ?
C53 C54 H54B 109.5 . . ?
C53 C54 H54C 109.5 . . ?
H54A C54 H54B 109.5 . . ?
H54A C54 H54C 109.5 . . ?
H54B C54 H54C 109.5 . . ?
C21 C25 H25A 109.5 . . ?
C21 C25 H25B 109.5 . . ?
C21 C25 H25C 109.5 . . ?
H25A C25 H25B 109.5 . . ?
H25A C25 H25C 109.5 . . ?
H25B C25 H25C 109.5 . . ?

loop_
_geom_bond_atom_site_label_1
_geom_bond_atom_site_label_2
_geom_bond_distance
_geom_bond_site_symmetry_2
_geom_bond_publ_flag
P1 Al1 2.7424(5) . ?
P1 N2 1.7615(11) . ?
P1 N1 1.6911(11) . ?
P1 C36 1.8484(14) . ?
P2 Al2 2.7400(5) . ?
P2 N5 1.6886(11) . ?
P2 N6 1.7698(11) . ?
P2 C77 1.8531(14) . ?
Al2 N5 1.8675(11) . ?
Al2 N6 1.9783(12) . ?
Al2 C42 1.9628(17) . ?
Al2 C43 1.9694(17) . ?
Al1 N2 1.9903(11) . ?
Al1 N1 1.8679(11) . ?
Al1 C1 1.9672(17) . ?
Al1 C2 1.9698(17) . ?
N5 C44 1.4243(16) . ?
N2 C15 1.3177(17) . ?
N1 C3 1.4257(16) . ?
N6 C56 1.3164(17) . ?
N4 C15 1.3688(17) . ?
N4 C27 1.4389(17) . ?
N4 C17 1.3937(19) . ?
N3 C15 1.3714(16) . ?
N3 C18 1.4401(17) . ?
N3 C16 1.3979(19) . ?
N7 C56 1.3692(19) . ?
N7 C59 1.4479(19) . ?
N7 C57 1.400(2) . ?
N8 C56 1.3686(18) . ?
N8 C68 1.441(2) . ?
N8 C58 1.397(2) . ?
C44 C45 1.4167(19) . ?
C44 C49 1.4153(19) . ?
C36 C37 1.394(2) . ?
C36 C41 1.3899(19) . ?
C3 C8 1.409(2) . ?
C3 C4 1.412(2) . ?
C45 C50 1.518(2) . ?
C45 C46 1.3971(19) . ?
C77 C78 1.388(2) . ?
C77 C82 1.390(2) . ?
C27 C32 1.391(2) . ?
C27 C28 1.392(2) . ?
C32 C31 1.390(2) . ?
C32 C35 1.507(2) . ?
C28 C29 1.394(2) . ?
C28 C33 1.502(2) . ?
C50 H50 0.9800 . ?
C50 C51 1.526(2) . ?
C50 C52 1.531(2) . ?
C18 C19 1.393(2) . ?
C18 C23 1.396(2) . ?
C8 C12 1.515(2) . ?
C8 C7 1.396(2) . ?
C30 C31 1.381(2) . ?
C30 C29 1.386(2) . ?
C30 C34 1.511(2) . ?
C37 H37 0.9300 . ?
C37 C38 1.393(2) . ?
C49 C48 1.396(2) . ?
C49 C53 1.516(2) . ?
C4 C9 1.521(2) . ?
C4 C5 1.392(2) . ?
C31 H31 0.9300 . ?
C29 H29 0.9300 . ?
C19 C20 1.394(2) . ?
C19 C24 1.500(2) . ?
C59 C60 1.387(2) . ?
C59 C64 1.395(2) . ?
C78 H78 0.9300 . ?
C78 C79 1.389(2) . ?
C60 C61 1.387(2) . ?
C60 C67 1.508(2) . ?
C68 C69 1.396(2) . ?
C68 C73 1.391(2) . ?
C12 H12 0.9800 . ?
C12 C13 1.534(2) . ?
C12 C14 1.528(3) . ?
C64 C63 1.395(2) . ?
C64 C65 1.503(2) . ?
C69 C70 1.392(2) . ?
C69 C74 1.497(3) . ?
C41 H41 0.9300 . ?
C41 C40 1.387(2) . ?
C9 H9 0.9800 . ?
C9 C10 1.522(2) . ?
C9 C11 1.526(2) . ?
C38 H38 0.9300 . ?
C38 C39 1.385(3) . ?
C23 C22 1.396(2) . ?
C23 C26 1.494(3) . ?
C46 H46 0.9300 . ?
C46 C47 1.376(2) . ?
C48 H48 0.9300 . ?
C48 C47 1.375(3) . ?
C62 C63 1.382(2) . ?
C62 C61 1.387(3) . ?
C62 C66 1.511(2) . ?
C73 C72 1.392(3) . ?
C73 C76 1.506(3) . ?
C85 H85 0.9300 . ?
C85 C84 1.372(3) . ?
C85 C83 1.383(3) 2_756 ?
C47 H47 0.9300 . ?
C63 H63 0.9300 . ?
C84 H84 0.9300 . ?
C84 C83 1.369(3) . ?
C20 H20 0.9300 . ?
C20 C21 1.366(3) . ?
C40 H40 0.9300 . ?
C40 C39 1.370(3) . ?
C83 H83 0.9300 . ?
C61 H61 0.9300 . ?
C17 H17 0.9300 . ?
C17 C16 1.327(2) . ?
C1 H1A 0.9600 . ?
C1 H1B 0.9600 . ?
C1 H1C 0.9600 . ?
C35 H35A 0.9600 . ?
C35 H35B 0.9600 . ?
C35 H35C 0.9600 . ?
C21 C22 1.383(3) . ?
C21 C25 1.523(2) . ?
C51 H51A 0.9600 . ?
C51 H51B 0.9600 . ?
C51 H51C 0.9600 . ?
C82 H82 0.9300 . ?
C82 C81 1.394(3) . ?
C70 H70 0.9300 . ?
C70 C71 1.380(3) . ?
C39 H39 0.9300 . ?
C53 H53 0.9800 . ?
C53 C55 1.520(3) . ?
C53 C54 1.528(3) . ?
C6 H6 0.9300 . ?
C6 C7 1.375(3) . ?
C6 C5 1.378(3) . ?
C16 H16 0.9300 . ?
C7 H7 0.9300 . ?
C71 C72 1.378(3) . ?
C71 C75 1.516(3) . ?
C22 H22 0.9300 . ?
C5 H5 0.9300 . ?
C42 H42A 0.9600 . ?
C42 H42B 0.9600 . ?
C42 H42C 0.9600 . ?
C2 H2A 0.9600 . ?
C2 H2B 0.9600 . ?
C2 H2C 0.9600 . ?
C43 H43A 0.9600 . ?
C43 H43B 0.9600 . ?
C43 H43C 0.9600 . ?
C33 H33A 0.9600 . ?
C33 H33B 0.9600 . ?
C33 H33C 0.9600 . ?
C72 H72 0.9300 . ?
C67 H67A 0.9600 . ?
C67 H67B 0.9600 . ?
C67 H67C 0.9600 . ?
C58 H58 0.9300 . ?
C58 C57 1.323(3) . ?
C57 H57 0.9300 . ?
C52 H52A 0.9600 . ?
C52 H52B 0.9600 . ?
C52 H52C 0.9600 . ?
C13 H13A 0.9600 . ?
C13 H13B 0.9600 . ?
C13 H13C 0.9600 . ?
C26 H26A 0.9600 . ?
C26 H26B 0.9600 . ?
C26 H26C 0.9600 . ?
C24 H24A 0.9600 . ?
C24 H24B 0.9600 . ?
C24 H24C 0.9600 . ?
C79 H79 0.9300 . ?
C79 C80 1.367(4) . ?
C34 H34A 0.9600 . ?
C34 H34B 0.9600 . ?
C34 H34C 0.9600 . ?
C74 H74A 0.9600 . ?
C74 H74B 0.9600 . ?
C74 H74C 0.9600 . ?
C65 H65A 0.9600 . ?
C65 H65B 0.9600 . ?
C65 H65C 0.9600 . ?
C66 H66A 0.9600 . ?
C66 H66B 0.9600 . ?
C66 H66C 0.9600 . ?
C81 H81 0.9300 . ?
C81 C80 1.373(4) . ?
C76 H76A 0.9600 . ?
C76 H76B 0.9600 . ?
C76 H76C 0.9600 . ?
C10 H10A 0.9600 . ?
C10 H10B 0.9600 . ?
C10 H10C 0.9600 . ?
C11 H11A 0.9600 . ?
C11 H11B 0.9600 . ?
C11 H11C 0.9600 . ?
C75 H75A 0.9600 . ?
C75 H75B 0.9600 . ?
C75 H75C 0.9600 . ?
C55 H55A 0.9600 . ?
C55 H55B 0.9600 . ?
C55 H55C 0.9600 . ?
C80 H80 0.9300 . ?
C14 H14A 0.9600 . ?
C14 H14B 0.9600 . ?
C14 H14C 0.9600 . ?
C54 H54A 0.9600 . ?
C54 H54B 0.9600 . ?
C54 H54C 0.9600 . ?
C25 H25A 0.9600 . ?
C25 H25B 0.9600 . ?
C25 H25C 0.9600 . ?

loop_
_geom_torsion_atom_site_label_1
_geom_torsion_atom_site_label_2
_geom_torsion_atom_site_label_3
_geom_torsion_atom_site_label_4
_geom_torsion
_geom_torsion_site_symmetry_1
_geom_torsion_site_symmetry_2
_geom_torsion_site_symmetry_3
_geom_torsion_site_symmetry_4
_geom_torsion_publ_flag
P1 Al1 N1 C3 -159.98(18) . . . . ?
P1 N2 C15 N4 177.00(11) . . . . ?
P1 N2 C15 N3 -2.9(2) . . . . ?
P1 N1 C3 C8 -74.05(14) . . . . ?
P1 N1 C3 C4 103.74(12) . . . . ?
P1 C36 C37 C38 -179.68(11) . . . . ?
P1 C36 C41 C40 179.86(12) . . . . ?
P2 Al2 N5 C44 158.81(17) . . . . ?
P2 N5 C44 C45 76.06(14) . . . . ?
P2 N5 C44 C49 -103.67(13) . . . . ?
P2 N6 C56 N7 -2.8(2) . . . . ?
P2 N6 C56 N8 177.55(11) . . . . ?
P2 C77 C78 C79 179.82(14) . . . . ?
P2 C77 C82 C81 179.21(15) . . . . ?
Al2 P2 N5 C44 -164.02(13) . . . . ?
Al2 P2 N6 C56 177.44(14) . . . . ?
Al2 P2 C77 C78 24.76(14) . . . . ?
Al2 P2 C77 C82 -155.13(11) . . . . ?
Al2 N5 C44 C45 -80.12(17) . . . . ?
Al2 N5 C44 C49 100.15(15) . . . . ?
Al2 N6 C56 N7 173.19(12) . . . . ?
Al2 N6 C56 N8 -6.5(2) . . . . ?
Al1 P1 N2 C15 -169.55(14) . . . . ?
Al1 P1 N1 C3 166.37(12) . . . . ?
Al1 P1 C36 C37 -15.30(13) . . . . ?
Al1 P1 C36 C41 163.15(10) . . . . ?
Al1 N2 C15 N4 13.6(2) . . . . ?
Al1 N2 C15 N3 -166.35(12) . . . . ?
Al1 N1 C3 C8 84.09(18) . . . . ?
Al1 N1 C3 C4 -98.12(16) . . . . ?
N5 P2 N6 Al2 -1.82(5) . . . . ?
N5 P2 N6 C56 175.62(12) . . . . ?
N5 P2 C77 C78 68.56(14) . . . . ?
N5 P2 C77 C82 -111.33(12) . . . . ?
N5 C44 C45 C50 0.03(19) . . . . ?
N5 C44 C45 C46 -179.29(12) . . . . ?
N5 C44 C49 C48 179.48(13) . . . . ?
N5 C44 C49 C53 -1.9(2) . . . . ?
N2 P1 N1 Al1 0.49(6) . . . . ?
N2 P1 N1 C3 166.85(10) . . . . ?
N2 P1 C36 C37 32.25(13) . . . . ?
N2 P1 C36 C41 -149.30(11) . . . . ?
N2 Al1 N1 P1 -0.44(5) . . . . ?
N2 Al1 N1 C3 -160.42(16) . . . . ?
N1 P1 N2 Al1 -0.45(5) . . . . ?
N1 P1 N2 C15 -169.99(12) . . . . ?
N1 P1 C36 C37 -59.10(13) . . . . ?
N1 P1 C36 C41 119.35(11) . . . . ?
N1 C3 C8 C12 -5.5(2) . . . . ?
N1 C3 C8 C7 174.47(13) . . . . ?
N1 C3 C4 C9 5.53(19) . . . . ?
N1 C3 C4 C5 -175.19(12) . . . . ?
N6 P2 N5 Al2 1.96(5) . . . . ?
N6 P2 N5 C44 -162.06(10) . . . . ?
N6 P2 C77 C78 -22.19(14) . . . . ?
N6 P2 C77 C82 157.92(12) . . . . ?
N6 Al2 N5 P2 -1.80(5) . . . . ?
N6 Al2 N5 C44 157.02(14) . . . . ?
N4 C27 C32 C31 -173.47(12) . . . . ?
N4 C27 C32 C35 5.9(2) . . . . ?
N4 C27 C28 C29 174.03(13) . . . . ?
N4 C27 C28 C33 -5.8(2) . . . . ?
N4 C17 C16 N3 0.2(2) . . . . ?
N3 C18 C19 C20 -177.73(13) . . . . ?
N3 C18 C19 C24 4.5(2) . . . . ?
N3 C18 C23 C22 177.55(13) . . . . ?
N3 C18 C23 C26 -4.0(2) . . . . ?
N7 C59 C60 C61 -174.83(13) . . . . ?
N7 C59 C60 C67 3.5(2) . . . . ?
N7 C59 C64 C63 175.02(13) . . . . ?
N7 C59 C64 C65 -2.0(2) . . . . ?
N8 C68 C69 C70 -172.75(14) . . . . ?
N8 C68 C69 C74 7.1(2) . . . . ?
N8 C68 C73 C72 173.66(14) . . . . ?
N8 C68 C73 C76 -3.9(2) . . . . ?
N8 C58 C57 N7 -0.1(2) . . . . ?
C44 C45 C50 C51 -109.78(15) . . . . ?
C44 C45 C50 C52 125.75(15) . . . . ?
C44 C45 C46 C47 0.2(2) . . . . ?
C44 C49 C48 C47 -0.6(2) . . . . ?
C44 C49 C53 C55 -103.23(18) . . . . ?
C44 C49 C53 C54 131.99(17) . . . . ?
C36 P1 N2 Al1 -105.26(5) . . . . ?
C36 P1 N2 C15 85.19(12) . . . . ?
C36 P1 N1 Al1 101.72(6) . . . . ?
C36 P1 N1 C3 -91.92(10) . . . . ?
C36 C37 C38 C39 0.0(2) . . . . ?
C36 C41 C40 C39 -0.6(2) . . . . ?
C3 C8 C12 C13 115.65(16) . . . . ?
C3 C8 C12 C14 -119.73(17) . . . . ?
C3 C8 C7 C6 1.0(2) . . . . ?
C3 C4 C9 C10 -126.26(16) . . . . ?
C3 C4 C9 C11 109.68(17) . . . . ?
C3 C4 C5 C6 0.5(2) . . . . ?
C15 N4 C27 C32 -101.93(17) . . . . ?
C15 N4 C27 C28 83.76(19) . . . . ?
C15 N4 C17 C16 -0.4(2) . . . . ?
C15 N3 C18 C19 -100.32(17) . . . . ?
C15 N3 C18 C23 84.13(19) . . . . ?
C15 N3 C16 C17 0.1(2) . . . . ?
C45 C44 C49 C48 -0.3(2) . . . . ?
C45 C44 C49 C53 178.39(13) . . . . ?
C45 C46 C47 C48 -1.0(2) . . . . ?
C77 P2 N5 Al2 -97.74(6) . . . . ?
C77 P2 N5 C44 98.24(10) . . . . ?
C77 P2 N6 Al2 103.46(6) . . . . ?
C77 P2 N6 C56 -79.10(12) . . . . ?
C77 C78 C79 C80 0.9(3) . . . . ?
C77 C82 C81 C80 1.1(3) . . . . ?
C27 N4 C15 N2 0.9(2) . . . . ?
C27 N4 C15 N3 -179.12(14) . . . . ?
C27 N4 C17 C16 179.18(16) . . . . ?
C27 C32 C31 C30 -0.5(2) . . . . ?
C27 C28 C29 C30 -0.8(2) . . . . ?
C32 C27 C28 C29 0.0(2) . . . . ?
C32 C27 C28 C33 -179.79(14) . . . . ?
C28 C27 C32 C31 0.6(2) . . . . ?
C28 C27 C32 C35 179.93(14) . . . . ?
C50 C45 C46 C47 -179.15(14) . . . . ?
C56 N7 C59 C60 105.79(18) . . . . ?
C56 N7 C59 C64 -74.0(2) . . . . ?
C56 N7 C57 C58 -0.4(2) . . . . ?
C56 N8 C68 C69 -94.12(19) . . . . ?
C56 N8 C68 C73 92.0(2) . . . . ?
C56 N8 C58 C57 0.6(2) . . . . ?
C18 N3 C15 N2 -0.7(3) . . . . ?
C18 N3 C15 N4 179.41(14) . . . . ?
C18 N3 C16 C17 -179.69(16) . . . . ?
C18 C19 C20 C21 0.4(2) . . . . ?
C18 C23 C22 C21 -0.1(2) . . . . ?
C8 C3 C4 C9 -176.66(13) . . . . ?
C8 C3 C4 C5 2.6(2) . . . . ?
C37 C36 C41 C40 -1.6(2) . . . . ?
C37 C38 C39 C40 -2.2(3) . . . . ?
C49 C44 C45 C50 179.75(12) . . . . ?
C49 C44 C45 C46 0.44(19) . . . . ?
C49 C48 C47 C46 1.2(3) . . . . ?
C4 C3 C8 C12 176.67(13) . . . . ?
C4 C3 C8 C7 -3.3(2) . . . . ?
C31 C30 C29 C28 1.0(2) . . . . ?
C29 C30 C31 C32 -0.3(2) . . . . ?
C19 C18 C23 C22 2.2(2) . . . . ?
C19 C18 C23 C26 -179.30(14) . . . . ?
C19 C20 C21 C22 1.5(3) . . . . ?
C19 C20 C21 C25 -177.14(17) . . . . ?
C59 N7 C56 N6 -7.0(3) . . . . ?
C59 N7 C56 N8 172.76(14) . . . . ?
C59 N7 C57 C58 -172.65(17) . . . . ?
C59 C60 C61 C62 -0.2(2) . . . . ?
C59 C64 C63 C62 -0.2(2) . . . . ?
C78 C77 C82 C81 -0.7(2) . . . . ?
C78 C79 C80 C81 -0.4(4) . . . . ?
C60 C59 C64 C63 -4.7(2) . . . . ?
C60 C59 C64 C65 178.28(15) . . . . ?
C68 N8 C56 N6 -1.4(3) . . . . ?
C68 N8 C56 N7 178.87(15) . . . . ?
C68 N8 C58 C57 -179.10(18) . . . . ?
C68 C69 C70 C71 -0.4(2) . . . . ?
C68 C73 C72 C71 -1.5(3) . . . . ?
C12 C8 C7 C6 -179.04(16) . . . . ?
C64 C59 C60 C61 4.9(2) . . . . ?
C64 C59 C60 C67 -176.76(15) . . . . ?
C69 C68 C73 C72 0.1(2) . . . . ?
C69 C68 C73 C76 -177.52(16) . . . . ?
C69 C70 C71 C72 -1.0(3) . . . . ?
C69 C70 C71 C75 177.60(18) . . . . ?
C41 C36 C37 C38 1.9(2) . . . . ?
C41 C40 C39 C38 2.5(3) . . . . ?
C9 C4 C5 C6 179.81(15) . . . . ?
C23 C18 C19 C20 -2.4(2) . . . . ?
C23 C18 C19 C24 179.86(14) . . . . ?
C46 C45 C50 C51 69.54(17) . . . . ?
C46 C45 C50 C52 -54.94(18) . . . . ?
C48 C49 C53 C55 75.4(2) . . . . ?
C48 C49 C53 C54 -49.4(2) . . . . ?
C73 C68 C69 C70 0.8(2) . . . . ?
C73 C68 C69 C74 -179.28(16) . . . . ?
C85 C84 C83 C85 0.0(3) . . . 2_756 ?
C63 C62 C61 C60 -4.4(2) . . . . ?
C20 C21 C22 C23 -1.7(3) . . . . ?
C83 C85 C84 C83 0.0(3) 2_756 . . . ?
C61 C62 C63 C64 4.6(2) . . . . ?
C17 N4 C15 N2 -179.46(15) . . . . ?
C17 N4 C15 N3 0.48(17) . . . . ?
C17 N4 C27 C32 78.51(19) . . . . ?
C17 N4 C27 C28 -95.80(19) . . . . ?
C1 Al1 N1 P1 -115.18(7) . . . . ?
C1 Al1 N1 C3 84.84(16) . . . . ?
C35 C32 C31 C30 -179.79(15) . . . . ?
C82 C77 C78 C79 -0.3(2) . . . . ?
C82 C81 C80 C79 -0.5(4) . . . . ?
C70 C71 C72 C73 2.0(3) . . . . ?
C53 C49 C48 C47 -179.23(15) . . . . ?
C16 N3 C15 N2 179.59(15) . . . . ?
C16 N3 C15 N4 -0.34(17) . . . . ?
C16 N3 C18 C19 79.41(19) . . . . ?
C16 N3 C18 C23 -96.15(18) . . . . ?
C7 C8 C12 C13 -64.35(19) . . . . ?
C7 C8 C12 C14 60.3(2) . . . . ?
C7 C6 C5 C4 -2.9(3) . . . . ?
C5 C4 C9 C10 54.47(19) . . . . ?
C5 C4 C9 C11 -69.6(2) . . . . ?
C5 C6 C7 C8 2.2(3) . . . . ?
C42 Al2 N5 P2 110.99(7) . . . . ?
C42 Al2 N5 C44 -90.20(15) . . . . ?
C2 Al1 N1 P1 112.21(8) . . . . ?
C2 Al1 N1 C3 -47.77(17) . . . . ?
C43 Al2 N5 P2 -117.85(8) . . . . ?
C43 Al2 N5 C44 40.96(16) . . . . ?
C33 C28 C29 C30 178.99(15) . . . . ?
C67 C60 C61 C62 -178.56(16) . . . . ?
C58 N8 C56 N6 178.96(16) . . . . ?
C58 N8 C56 N7 -0.78(18) . . . . ?
C58 N8 C68 C69 85.5(2) . . . . ?
C58 N8 C68 C73 -88.4(2) . . . . ?
C57 N7 C56 N6 -179.02(16) . . . . ?
C57 N7 C56 N8 0.70(18) . . . . ?
C57 N7 C59 C60 -83.2(2) . . . . ?
C57 N7 C59 C64 97.0(2) . . . . ?
C26 C23 C22 C21 -178.57(16) . . . . ?
C24 C19 C20 C21 178.22(16) . . . . ?
C34 C30 C31 C32 179.81(15) . . . . ?
C34 C30 C29 C28 -179.15(16) . . . . ?
C74 C69 C70 C71 179.75(16) . . . . ?
C65 C64 C63 C62 176.82(16) . . . . ?
C66 C62 C63 C64 -174.00(16) . . . . ?
C66 C62 C61 C60 174.19(16) . . . . ?
C76 C73 C72 C71 176.03(18) . . . . ?
C75 C71 C72 C73 -176.61(19) . . . . ?
C25 C21 C22 C23 176.98(17) . . . . ?
